data_4108109
loop_
_publ_author_name
'Jong-Dae Lee'
'Sung-Kwan Kim'
'Tae-Jin Kim'
'Won-Sik Han'
'Young-Joo Lee'
'Dae-Hwan Yoo'
'Minserk Cheong'
'Jaejung Ko'
'Sang Ook Kang'

_publ_contact_author_address
;
Department of Chemistry, Chosun University 375 Seosuk, Dong-gu, Gwangju
501-759, South Korea
Department of Chemistry, Korea University 208 Seochang, Chochiwon, Chungnam
339-700, South Korea
Samsung Total Petrochemicals Co., Catalyst and Process Development
Department of Chemistry and Reserch Institute For Basic Sciences
Kyung Hee University, Seoul 130-701, South Korea
;
_publ_contact_author_email sangok@korea.ac.kr
_publ_contact_author_fax 82-41-867-5396
_publ_contact_author_phone 82-41-860-1334
_publ_section_title
;
 Dicarbollylamine Ligand as a Tunable Template for \s,\s- and
 \p,\s-Bonding Modes: Syntheses, Structures, and Theoretical Studies of
 \h5:\h1-Coordinated Constrained-Geometry Group 13 Metal Complexes
;
_journal_name_full 'Journal of the American Chemical Society'
_journal_page_first 9904
_journal_page_last 9917
_journal_paper_doi 10.1021/ja802163q
_journal_volume 130
_journal_year 2008
_chemical_formula_sum 'C13 H28 B9 Ga N'
_chemical_formula_weight 365.37
_space_group_IT_number 14
_symmetry_cell_setting monoclinic
_symmetry_space_group_name_Hall '-P 2yn'
_symmetry_space_group_name_H-M 'P 1 21/n 1'
_atom_sites_solution_hydrogens geom
_atom_sites_solution_primary direct
_atom_sites_solution_secondary difmap
_audit_creation_method SHELXL-97
_cell_angle_alpha 90.00
_cell_angle_beta 98.878(2)
_cell_angle_gamma 90.00
_cell_formula_units_Z 4
_cell_length_a 9.5783(11)
_cell_length_b 11.7012(14)
_cell_length_c 17.972(2)
_cell_measurement_reflns_used 3068
_cell_measurement_temperature 233(2)
_cell_measurement_theta_max 25.855
_cell_measurement_theta_min 2.277
_cell_volume 1990.1(4)
_computing_cell_refinement 'SMART (Bruker, 1999)'
_computing_data_collection 'SMART (Bruker, 1999)'
_computing_data_reduction 'SAINT-Plus (Bruker, 1999)'
_computing_molecular_graphics 'Ortep-3 for Windows (Farrugia, 1997)'
_computing_publication_material 'SHELXL-97 (Sheldrick, 1997)'
_computing_structure_refinement 'SHELXL-97 (Sheldrick, 1997)'
_computing_structure_solution 'SHELXS-97 (Sheldrick, 1997)'
_diffrn_ambient_temperature 233(2)
_diffrn_measured_fraction_theta_full 0.994
_diffrn_measured_fraction_theta_max 0.994
_diffrn_measurement_device_type 'Bruker SMART 1000 CCD diffractometer'
_diffrn_measurement_method \w-scans
_diffrn_radiation_monochromator graphite
_diffrn_radiation_source 'fine-focus sealed tube'
_diffrn_radiation_type MoK\a
_diffrn_radiation_wavelength 0.71073
_diffrn_reflns_av_R_equivalents 0.0335
_diffrn_reflns_av_sigmaI/netI 0.0691
_diffrn_reflns_limit_h_max 12
_diffrn_reflns_limit_h_min -11
_diffrn_reflns_limit_k_max 12
_diffrn_reflns_limit_k_min -15
_diffrn_reflns_limit_l_max 23
_diffrn_reflns_limit_l_min -23
_diffrn_reflns_number 14205
_diffrn_reflns_theta_full 28.36
_diffrn_reflns_theta_max 28.36
_diffrn_reflns_theta_min 2.08
_exptl_absorpt_coefficient_mu 1.376
_exptl_absorpt_correction_T_max 0.8254
_exptl_absorpt_correction_T_min 0.6438
_exptl_absorpt_correction_type multi-scan
_exptl_absorpt_process_details 'SADABS (Sheldrick, 1996)'
_exptl_crystal_colour colorless
_exptl_crystal_density_diffrn 1.219
_exptl_crystal_description block
_exptl_crystal_F_000 756
_exptl_crystal_size_max 0.35
_exptl_crystal_size_mid 0.25
_exptl_crystal_size_min 0.14
_refine_diff_density_max 4.572
_refine_diff_density_min -2.015
_refine_diff_density_rms 0.156
_refine_ls_extinction_method none
_refine_ls_goodness_of_fit_ref 1.028
_refine_ls_hydrogen_treatment constr
_refine_ls_matrix_type full
_refine_ls_number_parameters 220
_refine_ls_number_reflns 4948
_refine_ls_number_restraints 0
_refine_ls_restrained_S_all 1.028
_refine_ls_R_factor_all 0.1445
_refine_ls_R_factor_gt 0.1011
_refine_ls_shift/su_max 0.000
_refine_ls_shift/su_mean 0.000
_refine_ls_structure_factor_coef Fsqd
_refine_ls_weighting_details 'calc w=1/[\s^2^(Fo^2^)+(0.1205P)^2^+12.2078P] where P=(Fo^2^+2Fc^2^)/3'
_refine_ls_weighting_scheme calc
_refine_ls_wR_factor_gt 0.2514
_refine_ls_wR_factor_ref 0.2928
_reflns_number_gt 3277
_reflns_number_total 4948
_reflns_threshold_expression >2sigma(I)
_cod_data_source_file ja802163q-file003_k070402.cif
_cod_data_source_block k070402
_cod_database_code 4108109

loop_
_symmetry_equiv_pos_as_xyz
'x, y, z'
'-x+1/2, y+1/2, -z+1/2'
'-x, -y, -z'
'x-1/2, -y-1/2, z-1/2'

loop_
_atom_site_label
_atom_site_type_symbol
_atom_site_fract_x
_atom_site_fract_y
_atom_site_fract_z
_atom_site_U_iso_or_equiv
_atom_site_adp_type
_atom_site_occupancy
_atom_site_symmetry_multiplicity
_atom_site_calc_flag
_atom_site_refinement_flags
Ga Ga 0.56144(7) 0.23352(7) 0.02757(4) 0.0471(3) Uani 1 1 d .
N N 0.5118(5) 0.2347(4) 0.1374(3) 0.0379(11) Uani 1 1 d .
B1 B 0.1428(9) 0.2669(7) -0.0907(5) 0.054(2) Uani 1 1 d .
H1 H 0.0380 0.2710 -0.1269 0.065 Uiso 1 1 calc R
B2 B 0.1707(8) 0.3249(7) 0.0005(5) 0.0503(18) Uani 1 1 d .
H2 H 0.0866 0.3684 0.0259 0.060 Uiso 1 1 calc R
B3 B 0.2545(10) 0.3877(9) -0.0708(6) 0.066(3) Uani 1 1 d .
H3 H 0.2233 0.4740 -0.0931 0.080 Uiso 1 1 calc R
B4 B 0.3045(10) 0.2803(10) -0.1278(4) 0.068(3) Uani 1 1 d .
H4 H 0.3050 0.2955 -0.1888 0.081 Uiso 1 1 calc R
B5 B 0.2552(8) 0.1483(8) -0.0925(5) 0.056(2) Uani 1 1 d .
H5 H 0.2241 0.0738 -0.1297 0.067 Uiso 1 1 calc R
B6 B 0.1718(7) 0.1773(7) -0.0115(4) 0.0449(16) Uani 1 1 d .
H6 H 0.0877 0.1230 0.0061 0.054 Uiso 1 1 calc R
C7 C 0.3031(6) 0.2430(5) 0.0455(3) 0.0332(11) Uani 1 1 d .
C8 C 0.3474(7) 0.3602(6) 0.0142(4) 0.0472(15) Uani 1 1 d .
B9 B 0.4341(8) 0.3427(8) -0.0593(5) 0.056(2) Uani 1 1 d .
H9 H 0.5138 0.4052 -0.0727 0.067 Uiso 1 1 calc R
B10 B 0.4328(8) 0.1915(8) -0.0759(4) 0.0505(19) Uani 1 1 d .
H10 H 0.5091 0.1444 -0.1051 0.061 Uiso 1 1 calc R
B11 B 0.3505(7) 0.1345(6) -0.0015(4) 0.0391(14) Uani 1 1 d .
H11 H 0.3736 0.0506 0.0265 0.047 Uiso 1 1 calc R
C12 C 0.3512(7) 0.2339(6) 0.1289(3) 0.0453(15) Uani 1 1 d .
H12A H 0.3172 0.1629 0.1488 0.054 Uiso 1 1 calc R
H12B H 0.3168 0.2988 0.1555 0.054 Uiso 1 1 calc R
C13 C 0.5737(8) 0.3346(7) 0.1808(4) 0.0564(18) Uani 1 1 d .
H13A H 0.5367 0.4043 0.1560 0.085 Uiso 1 1 calc R
H13B H 0.6757 0.3332 0.1837 0.085 Uiso 1 1 calc R
H13C H 0.5496 0.3319 0.2313 0.085 Uiso 1 1 calc R
C14 C 0.5709(8) 0.1292(7) 0.1765(4) 0.0556(17) Uani 1 1 d .
H14A H 0.6731 0.1302 0.1809 0.083 Uiso 1 1 calc R
H14B H 0.5338 0.0627 0.1479 0.083 Uiso 1 1 calc R
H14C H 0.5442 0.1260 0.2264 0.083 Uiso 1 1 calc R
C15 C 0.7670(8) 0.2278(10) 0.0395(6) 0.085(3) Uani 1 1 d .
H15A H 0.8060 0.2982 0.0626 0.128 Uiso 1 1 calc R
H15B H 0.7963 0.2190 -0.0095 0.128 Uiso 1 1 calc R
H15C H 0.8011 0.1636 0.0712 0.128 Uiso 1 1 calc R
C51 C 0.4648(10) 0.8967(9) 0.2932(6) 0.086(3) Uani 1 1 d .
H51A H 0.5065 0.9300 0.3409 0.130 Uiso 1 1 calc R
H51B H 0.5289 0.9062 0.2568 0.130 Uiso 1 1 calc R
H51C H 0.4479 0.8159 0.3000 0.130 Uiso 1 1 calc R
C52 C 0.3366(9) 0.9515(7) 0.2669(5) 0.065(2) Uani 1 1 d .
C53 C 0.2857(14) 1.0409(8) 0.3095(5) 0.085(3) Uani 1 1 d .
H53 H 0.3385 1.0645 0.3554 0.102 Uiso 1 1 calc .
C54 C 0.1592(18) 1.0920(9) 0.2829(9) 0.114(5) Uani 1 1 d .
H54 H 0.1272 1.1506 0.3118 0.137 Uiso 1 1 calc .
C55 C 0.0767(14) 1.0623(10) 0.2166(8) 0.100(4) Uani 1 1 d .
H55 H -0.0097 1.0991 0.1999 0.120 Uiso 1 1 calc .
C56 C 0.1254(11) 0.9769(10) 0.1758(6) 0.091(3) Uani 1 1 d .
H56 H 0.0710 0.9542 0.1302 0.109 Uiso 1 1 calc .
C57 C 0.2500(9) 0.9240(7) 0.1995(4) 0.0602(19) Uani 1 1 d .
H57 H 0.2796 0.8662 0.1691 0.072 Uiso 1 1 calc .

loop_
_atom_site_aniso_label
_atom_site_aniso_U_11
_atom_site_aniso_U_22
_atom_site_aniso_U_33
_atom_site_aniso_U_23
_atom_site_aniso_U_13
_atom_site_aniso_U_12
Ga 0.0271(4) 0.0848(7) 0.0287(4) -0.0033(3) 0.0024(2) -0.0060(3)
N 0.033(2) 0.053(3) 0.025(2) -0.0010(19) -0.0008(18) 0.001(2)
B1 0.035(4) 0.073(6) 0.048(4) -0.001(4) -0.013(3) 0.005(3)
B2 0.033(3) 0.052(5) 0.062(5) -0.005(4) -0.005(3) 0.013(3)
B3 0.057(5) 0.065(6) 0.070(6) 0.025(5) -0.013(4) 0.009(4)
B4 0.053(5) 0.121(9) 0.025(3) 0.008(4) -0.007(3) -0.002(5)
B5 0.040(4) 0.060(5) 0.061(5) -0.029(4) -0.010(3) 0.003(3)
B6 0.030(3) 0.047(4) 0.055(4) -0.003(3) -0.003(3) -0.004(3)
C7 0.024(2) 0.046(3) 0.029(3) -0.001(2) 0.0028(19) 0.000(2)
C8 0.042(3) 0.039(3) 0.056(4) -0.001(3) -0.006(3) 0.002(3)
B9 0.042(4) 0.071(6) 0.053(4) 0.025(4) -0.001(3) -0.012(4)
B10 0.036(3) 0.073(5) 0.041(4) -0.023(4) 0.002(3) 0.001(3)
B11 0.032(3) 0.035(3) 0.046(4) 0.003(3) -0.006(3) -0.002(3)
C12 0.035(3) 0.072(5) 0.030(3) 0.000(3) 0.010(2) 0.000(3)
C13 0.058(4) 0.072(5) 0.036(3) -0.014(3) -0.004(3) -0.007(4)
C14 0.052(4) 0.068(5) 0.043(3) 0.012(3) -0.006(3) 0.000(3)
C15 0.031(4) 0.161(11) 0.065(5) -0.006(5) 0.008(3) -0.009(4)
C51 0.079(6) 0.103(8) 0.075(6) 0.020(5) 0.005(5) -0.022(6)
C52 0.066(5) 0.064(5) 0.066(5) 0.021(4) 0.013(4) -0.014(4)
C53 0.142(10) 0.058(5) 0.067(5) -0.014(4) 0.056(6) -0.039(6)
C54 0.165(13) 0.044(5) 0.155(13) -0.001(7) 0.093(11) -0.003(7)
C55 0.135(11) 0.067(7) 0.109(9) -0.011(6) 0.050(8) -0.044(7)
C56 0.082(7) 0.099(8) 0.086(7) 0.029(6) -0.009(5) -0.041(6)
C57 0.073(5) 0.060(5) 0.050(4) -0.005(3) 0.015(4) -0.020(4)

loop_
_atom_type_symbol
_atom_type_description
_atom_type_scat_dispersion_real
_atom_type_scat_dispersion_imag
_atom_type_scat_source
C C 0.0033 0.0016 'International Tables Vol C Tables 4.2.6.8 and 6.1.1.4'
H H 0.0000 0.0000 'International Tables Vol C Tables 4.2.6.8 and 6.1.1.4'
B B 0.0013 0.0007 'International Tables Vol C Tables 4.2.6.8 and 6.1.1.4'
N N 0.0061 0.0033 'International Tables Vol C Tables 4.2.6.8 and 6.1.1.4'
Ga Ga 0.2307 1.6083 'International Tables Vol C Tables 4.2.6.8 and 6.1.1.4'

loop_
_geom_angle_atom_site_label_1
_geom_angle_atom_site_label_2
_geom_angle_atom_site_label_3
_geom_angle
C15 Ga N 105.6(3)
C15 Ga B10 121.9(4)
N Ga B10 129.8(3)
C15 Ga B9 122.0(4)
N Ga B9 118.4(3)
B10 Ga B9 48.6(4)
C15 Ga B11 147.0(4)
N Ga B11 84.2(2)
B10 Ga B11 47.1(3)
B9 Ga B11 76.4(3)
C15 Ga C8 145.8(4)
N Ga C8 77.7(2)
B10 Ga C8 72.4(3)
B9 Ga C8 40.9(3)
B11 Ga C8 66.6(2)
C13 N C14 108.3(5)
C13 N C12 112.0(5)
C14 N C12 110.3(5)
C13 N Ga 111.8(4)
C14 N Ga 108.3(4)
C12 N Ga 106.1(3)
B2 B1 B6 59.5(5)
B2 B1 B5 108.5(5)
B6 B1 B5 61.5(5)
B2 B1 B3 60.3(5)
B6 B1 B3 107.3(5)
B5 B1 B3 106.3(6)
B2 B1 B4 107.4(6)
B6 B1 B4 108.5(5)
B5 B1 B4 59.6(5)
B3 B1 B4 58.3(6)
B2 B1 H1 121.6
B6 B1 H1 121.2
B5 B1 H1 121.6
B3 B1 H1 123.1
B4 B1 H1 122.3
C7 B2 C8 54.6(3)
C7 B2 B6 58.6(4)
C8 B2 B6 103.4(5)
C7 B2 B1 102.9(5)
C8 B2 B1 103.4(6)
B6 B2 B1 60.3(5)
C7 B2 B3 101.0(5)
C8 B2 B3 57.3(4)
B6 B2 B3 108.0(6)
B1 B2 B3 60.4(5)
C7 B2 H2 126.9
C8 B2 H2 126.2
B6 B2 H2 121.7
B1 B2 H2 123.1
B3 B2 H2 123.1
C8 B3 B4 104.1(6)
C8 B3 B2 59.8(5)
B4 B3 B2 108.9(7)
C8 B3 B1 104.4(6)
B4 B3 B1 61.2(6)
B2 B3 B1 59.2(5)
C8 B3 B9 58.0(4)
B4 B3 B9 60.3(5)
B2 B3 B9 109.3(5)
B1 B3 B9 109.3(7)
C8 B3 H3 125.3
B4 B3 H3 122.0
B2 B3 H3 120.7
B1 B3 H3 122.1
B9 B3 H3 120.8
B3 B4 B5 108.0(7)
B3 B4 B10 110.3(5)
B5 B4 B10 59.8(5)
B3 B4 B9 61.1(5)
B5 B4 B9 108.1(5)
B10 B4 B9 61.1(5)
B3 B4 B1 60.5(5)
B5 B4 B1 59.5(5)
B10 B4 B1 108.9(6)
B9 B4 B1 109.4(6)
B3 B4 H4 120.6
B5 B4 H4 122.6
B10 B4 H4 120.5
B9 B4 H4 120.8
B1 B4 H4 121.3
B11 B5 B10 61.1(4)
B11 B5 B1 106.7(5)
B10 B5 B1 110.4(6)
B11 B5 B4 106.6(5)
B10 B5 B4 60.1(5)
B1 B5 B4 61.0(5)
B11 B5 B6 59.6(4)
B10 B5 B6 110.4(5)
B1 B5 B6 59.1(5)
B4 B5 B6 107.7(6)
B11 B5 H5 122.8
B10 B5 H5 119.5
B1 B5 H5 121.5
B4 B5 H5 122.2
B6 B5 H5 121.6
C7 B6 B2 59.3(4)
C7 B6 B1 103.3(5)
B2 B6 B1 60.3(5)
C7 B6 B11 56.3(4)
B2 B6 B11 107.0(5)
B1 B6 B11 106.3(5)
C7 B6 B5 101.3(5)
B2 B6 B5 107.4(6)
B1 B6 B5 59.4(5)
B11 B6 B5 58.9(4)
C7 B6 H6 126.6
B2 B6 H6 120.9
B1 B6 H6 122.9
B11 B6 H6 122.9
B5 B6 H6 123.8
C12 C7 C8 111.2(5)
C12 C7 B11 113.3(5)
C8 C7 B11 112.6(5)
C12 C7 B6 131.4(5)
C8 C7 B6 113.6(5)
B11 C7 B6 64.5(4)
C12 C7 B2 127.5(5)
C8 C7 B2 63.7(4)
B11 C7 B2 116.2(5)
B6 C7 B2 62.1(4)
C7 C8 B3 111.1(5)
C7 C8 B9 111.7(5)
B3 C8 B9 64.1(5)
C7 C8 B2 61.7(4)
B3 C8 B2 62.9(5)
B9 C8 B2 116.9(5)
C7 C8 Ga 73.2(3)
B3 C8 Ga 120.7(5)
B9 C8 Ga 60.5(3)
B2 C8 Ga 129.9(4)
C8 B9 B4 102.7(5)
C8 B9 B3 57.9(5)
B4 B9 B3 58.6(5)
C8 B9 B10 105.1(5)
B4 B9 B10 59.3(5)
B3 B9 B10 106.9(6)
C8 B9 Ga 78.6(4)
B4 B9 Ga 120.1(6)
B3 B9 Ga 131.7(5)
B10 B9 Ga 62.6(3)
C8 B9 H9 122.0
B4 B9 H9 123.7
B3 B9 H9 117.7
B10 B9 H9 127.0
Ga B9 H9 102.0
B5 B10 B4 60.1(5)
B5 B10 B11 59.4(4)
B4 B10 B11 105.4(5)
B5 B10 B9 107.1(5)
B4 B10 B9 59.5(5)
B11 B10 B9 103.7(5)
B5 B10 Ga 129.2(5)
B4 B10 Ga 126.2(6)
B11 B10 Ga 72.2(3)
B9 B10 Ga 68.8(3)
B5 B10 H10 117.9
B4 B10 H10 119.9
B11 B10 H10 124.7
B9 B10 H10 125.4
Ga B10 H10 101.2
C7 B11 B5 105.4(5)
C7 B11 B6 59.2(4)
B5 B11 B6 61.4(4)
C7 B11 B10 106.8(5)
B5 B11 B10 59.5(4)
B6 B11 B10 110.6(5)
C7 B11 Ga 78.3(3)
B5 B11 Ga 118.4(5)
B6 B11 Ga 132.8(4)
B10 B11 Ga 60.8(3)
C7 B11 H11 120.4
B5 B11 H11 122.9
B6 B11 H11 114.7
B10 B11 H11 126.2
Ga B11 H11 103.6
C7 C12 N 104.4(5)
C7 C12 H12A 110.9
N C12 H12A 110.9
C7 C12 H12B 110.9
N C12 H12B 110.9
H12A C12 H12B 108.9
N C13 H13A 109.5
N C13 H13B 109.5
H13A C13 H13B 109.5
N C13 H13C 109.5
H13A C13 H13C 109.5
H13B C13 H13C 109.5
N C14 H14A 109.5
N C14 H14B 109.5
H14A C14 H14B 109.5
N C14 H14C 109.5
H14A C14 H14C 109.5
H14B C14 H14C 109.5
Ga C15 H15A 109.5
Ga C15 H15B 109.5
H15A C15 H15B 109.5
Ga C15 H15C 109.5
H15A C15 H15C 109.5
H15B C15 H15C 109.5
C52 C51 H51A 109.5
C52 C51 H51B 109.5
H51A C51 H51B 109.5
C52 C51 H51C 109.5
H51A C51 H51C 109.5
H51B C51 H51C 109.5
C57 C52 C51 124.0(9)
C57 C52 C53 115.4(9)
C51 C52 C53 120.6(10)
C54 C53 C52 119.3(10)
C54 C53 H53 120.3
C52 C53 H53 120.3
C53 C54 C55 123.6(11)
C53 C54 H54 118.2
C55 C54 H54 118.2
C56 C55 C54 117.0(13)
C56 C55 H55 121.5
C54 C55 H55 121.5
C57 C56 C55 121.7(10)
C57 C56 H56 119.2
C55 C56 H56 119.2
C56 C57 C52 122.9(9)
C56 C57 H57 118.5
C52 C57 H57 118.5

loop_
_geom_bond_atom_site_label_1
_geom_bond_atom_site_label_2
_geom_bond_distance
Ga C15 1.949(8)
Ga N 2.100(5)
Ga B10 2.124(7)
Ga B9 2.230(8)
Ga B11 2.317(6)
Ga C8 2.512(6)
N C13 1.478(8)
N C14 1.489(8)
N C12 1.523(8)
B1 B2 1.754(12)
B1 B6 1.754(12)
B1 B5 1.760(12)
B1 B3 1.776(13)
B1 B4 1.786(13)
B1 H1 1.1100
B2 C7 1.692(9)
B2 C8 1.723(10)
B2 B6 1.740(12)
B2 B3 1.773(13)
B2 H2 1.1100
B3 C8 1.676(11)
B3 B4 1.735(15)
B3 B9 1.779(12)
B3 H3 1.1100
B4 B5 1.762(14)
B4 B10 1.762(12)
B4 B9 1.766(12)
B4 H4 1.1100
B5 B11 1.753(10)
B5 B10 1.756(11)
B5 B6 1.798(12)
B5 H5 1.1100
B6 C7 1.681(9)
B6 B11 1.766(9)
B6 H6 1.1100
C7 C12 1.503(8)
C7 C8 1.566(8)
C7 B11 1.628(9)
C8 B9 1.678(11)
B9 B10 1.794(14)
B9 H9 1.1100
B10 B11 1.782(11)
B10 H10 1.1100
B11 H11 1.1100
C12 H12A 0.9800
C12 H12B 0.9800
C13 H13A 0.9700
C13 H13B 0.9700
C13 H13C 0.9700
C14 H14A 0.9700
C14 H14B 0.9700
C14 H14C 0.9700
C15 H15A 0.9700
C15 H15B 0.9700
C15 H15C 0.9700
C51 C52 1.402(13)
C51 H51A 0.9700
C51 H51B 0.9700
C51 H51C 0.9700
C52 C57 1.396(11)
C52 C53 1.426(13)
C53 C54 1.370(18)
C53 H53 0.9400
C54 C55 1.370(19)
C54 H54 0.9400
C55 C56 1.362(17)
C55 H55 0.9400
C56 C57 1.353(14)
C56 H56 0.9400
C57 H57 0.9400

loop_
_geom_torsion_atom_site_label_1
_geom_torsion_atom_site_label_2
_geom_torsion_atom_site_label_3
_geom_torsion_atom_site_label_4
_geom_torsion
C15 Ga N C13 60.0(6)
B10 Ga N C13 -139.1(5)
B9 Ga N C13 -81.0(5)
B11 Ga N C13 -152.1(5)
C8 Ga N C13 -84.8(5)
C15 Ga N C14 -59.2(5)
B10 Ga N C14 101.7(5)
B9 Ga N C14 159.8(4)
B11 Ga N C14 88.7(4)
C8 Ga N C14 155.9(4)
C15 Ga N C12 -177.6(5)
B10 Ga N C12 -16.7(6)
B9 Ga N C12 41.4(5)
B11 Ga N C12 -29.7(4)
C8 Ga N C12 37.6(4)
B6 B1 B2 C7 41.8(5)
B5 B1 B2 C7 3.1(8)
B3 B1 B2 C7 -95.5(6)
B4 B1 B2 C7 -59.9(7)
B6 B1 B2 C8 97.9(5)
B5 B1 B2 C8 59.3(7)
B3 B1 B2 C8 -39.3(5)
B4 B1 B2 C8 -3.7(7)
B5 B1 B2 B6 -38.7(6)
B3 B1 B2 B6 -137.2(5)
B4 B1 B2 B6 -101.6(6)
B6 B1 B2 B3 137.2(5)
B5 B1 B2 B3 98.6(7)
B4 B1 B2 B3 35.6(6)
C7 B2 B3 C8 -34.2(5)
B6 B2 B3 C8 -94.6(5)
B1 B2 B3 C8 -132.9(6)
C7 B2 B3 B4 61.4(7)
C8 B2 B3 B4 95.7(6)
B6 B2 B3 B4 1.1(7)
B1 B2 B3 B4 -37.2(6)
C7 B2 B3 B1 98.7(5)
C8 B2 B3 B1 132.9(6)
B6 B2 B3 B1 38.3(5)
C7 B2 B3 B9 -2.8(8)
C8 B2 B3 B9 31.5(6)
B6 B2 B3 B9 -63.1(8)
B1 B2 B3 B9 -101.4(7)
B2 B1 B3 C8 40.8(5)
B6 B1 B3 C8 3.1(8)
B5 B1 B3 C8 -61.5(8)
B4 B1 B3 C8 -98.4(6)
B2 B1 B3 B4 139.2(6)
B6 B1 B3 B4 101.4(6)
B5 B1 B3 B4 36.8(6)
B6 B1 B3 B2 -37.8(5)
B5 B1 B3 B2 -102.4(6)
B4 B1 B3 B2 -139.2(6)
B2 B1 B3 B9 101.5(6)
B6 B1 B3 B9 63.8(8)
B5 B1 B3 B9 -0.8(9)
B4 B1 B3 B9 -37.7(6)
C8 B3 B4 B5 61.7(7)
B2 B3 B4 B5 -0.8(8)
B1 B3 B4 B5 -37.2(5)
B9 B3 B4 B5 101.2(6)
C8 B3 B4 B10 -1.9(9)
B2 B3 B4 B10 -64.4(8)
B1 B3 B4 B10 -100.8(7)
B9 B3 B4 B10 37.6(6)
C8 B3 B4 B9 -39.5(5)
B2 B3 B4 B9 -102.0(6)
B1 B3 B4 B9 -138.4(6)
C8 B3 B4 B1 98.9(6)
B2 B3 B4 B1 36.4(5)
B9 B3 B4 B1 138.4(6)
B2 B1 B4 B3 -36.5(6)
B6 B1 B4 B3 -99.4(6)
B5 B1 B4 B3 -138.1(6)
B2 B1 B4 B5 101.6(6)
B6 B1 B4 B5 38.8(5)
B3 B1 B4 B5 138.1(6)
B2 B1 B4 B10 66.7(8)
B6 B1 B4 B10 3.9(8)
B5 B1 B4 B10 -34.9(6)
B3 B1 B4 B10 103.2(6)
B2 B1 B4 B9 1.6(9)
B6 B1 B4 B9 -61.3(8)
B5 B1 B4 B9 -100.0(7)
B3 B1 B4 B9 38.1(6)
B2 B1 B5 B11 0.4(8)
B6 B1 B5 B11 -37.4(5)
B3 B1 B5 B11 63.8(8)
B4 B1 B5 B11 100.1(6)
B2 B1 B5 B10 -64.3(8)
B6 B1 B5 B10 -102.1(6)
B3 B1 B5 B10 -0.8(9)
B4 B1 B5 B10 35.4(6)
B2 B1 B5 B4 -99.8(6)
B6 B1 B5 B4 -137.5(5)
B3 B1 B5 B4 -36.3(6)
B2 B1 B5 B6 37.8(5)
B3 B1 B5 B6 101.2(6)
B4 B1 B5 B6 137.5(5)
B3 B4 B5 B11 -62.5(7)
B10 B4 B5 B11 41.1(5)
B9 B4 B5 B11 2.2(8)
B1 B4 B5 B11 -100.1(6)
B3 B4 B5 B10 -103.5(6)
B9 B4 B5 B10 -38.9(6)
B1 B4 B5 B10 -141.2(6)
B3 B4 B5 B1 37.7(6)
B10 B4 B5 B1 141.2(6)
B9 B4 B5 B1 102.3(7)
B3 B4 B5 B6 0.2(7)
B10 B4 B5 B6 103.8(5)
B9 B4 B5 B6 64.9(7)
B1 B4 B5 B6 -37.4(5)
C8 B2 B6 C7 32.5(4)
B1 B2 B6 C7 130.5(6)
B3 B2 B6 C7 92.1(5)
C7 B2 B6 B1 -130.5(6)
C8 B2 B6 B1 -97.9(6)
B3 B2 B6 B1 -38.4(5)
C7 B2 B6 B11 -31.0(5)
C8 B2 B6 B11 1.5(7)
B1 B2 B6 B11 99.4(6)
B3 B2 B6 B11 61.0(6)
C7 B2 B6 B5 -93.0(5)
C8 B2 B6 B5 -60.5(6)
B1 B2 B6 B5 37.5(5)
B3 B2 B6 B5 -0.9(6)
B2 B1 B6 C7 -42.2(5)
B5 B1 B6 C7 95.4(5)
B3 B1 B6 C7 -4.1(7)
B4 B1 B6 C7 57.5(7)
B5 B1 B6 B2 137.6(5)
B3 B1 B6 B2 38.2(6)
B4 B1 B6 B2 99.7(6)
B2 B1 B6 B11 -100.6(5)
B5 B1 B6 B11 37.0(5)
B3 B1 B6 B11 -62.4(7)
B4 B1 B6 B11 -0.9(8)
B2 B1 B6 B5 -137.6(5)
B3 B1 B6 B5 -99.5(7)
B4 B1 B6 B5 -37.9(6)
B11 B5 B6 C7 38.7(4)
B10 B5 B6 C7 3.3(8)
B1 B5 B6 C7 -98.9(5)
B4 B5 B6 C7 -60.6(6)
B11 B5 B6 B2 99.7(5)
B10 B5 B6 B2 64.4(7)
B1 B5 B6 B2 -37.8(5)
B4 B5 B6 B2 0.4(6)
B11 B5 B6 B1 137.6(6)
B10 B5 B6 B1 102.2(7)
B4 B5 B6 B1 38.3(5)
B10 B5 B6 B11 -35.4(6)
B1 B5 B6 B11 -137.6(6)
B4 B5 B6 B11 -99.3(5)
B2 B6 C7 C12 116.9(7)
B1 B6 C7 C12 159.7(6)
B11 B6 C7 C12 -99.4(7)
B5 B6 C7 C12 -139.4(7)
B2 B6 C7 C8 -38.9(5)
B1 B6 C7 C8 3.9(7)
B11 B6 C7 C8 104.8(6)
B5 B6 C7 C8 64.8(6)
B2 B6 C7 B11 -143.7(5)
B1 B6 C7 B11 -100.9(6)
B5 B6 C7 B11 -40.0(5)
B1 B6 C7 B2 42.8(5)
B11 B6 C7 B2 143.7(5)
B5 B6 C7 B2 103.7(6)
C8 B2 C7 C12 97.5(7)
B6 B2 C7 C12 -122.5(7)
B1 B2 C7 C12 -165.1(6)
B3 B2 C7 C12 133.0(7)
B6 B2 C7 C8 140.1(5)
B1 B2 C7 C8 97.4(6)
B3 B2 C7 C8 35.5(5)
C8 B2 C7 B11 -103.5(6)
B6 B2 C7 B11 36.6(5)
B1 B2 C7 B11 -6.1(7)
B3 B2 C7 B11 -68.0(7)
C8 B2 C7 B6 -140.1(5)
B1 B2 C7 B6 -42.7(5)
B3 B2 C7 B6 -104.5(6)
C12 C7 C8 B3 -162.8(6)
B11 C7 C8 B3 68.9(7)
B6 C7 C8 B3 -2.0(8)
B2 C7 C8 B3 -40.3(6)
C12 C7 C8 B9 127.7(5)
B11 C7 C8 B9 -0.6(7)
B6 C7 C8 B9 -71.5(6)
B2 C7 C8 B9 -109.8(6)
C12 C7 C8 B2 -122.5(6)
B11 C7 C8 B2 109.2(5)
B6 C7 C8 B2 38.3(5)
C12 C7 C8 Ga 80.1(4)
B11 C7 C8 Ga -48.2(4)
B6 C7 C8 Ga -119.1(4)
B2 C7 C8 Ga -157.4(4)
B4 B3 C8 C7 -64.1(8)
B2 B3 C8 C7 39.8(6)
B1 B3 C8 C7 -0.8(8)
B9 B3 C8 C7 -104.7(6)
B4 B3 C8 B9 40.6(6)
B2 B3 C8 B9 144.5(6)
B1 B3 C8 B9 103.9(7)
B4 B3 C8 B2 -103.9(7)
B1 B3 C8 B2 -40.5(6)
B9 B3 C8 B2 -144.5(6)
B4 B3 C8 Ga 18.4(8)
B2 B3 C8 Ga 122.3(5)
B1 B3 C8 Ga 81.7(7)
B9 B3 C8 Ga -22.2(5)
B6 B2 C8 C7 -34.3(5)
B1 B2 C8 C7 -96.4(6)
B3 B2 C8 C7 -137.3(6)
C7 B2 C8 B3 137.3(6)
B6 B2 C8 B3 103.0(6)
B1 B2 C8 B3 40.9(6)
C7 B2 C8 B9 101.5(6)
B6 B2 C8 B9 67.2(7)
B1 B2 C8 B9 5.1(8)
B3 B2 C8 B9 -35.9(6)
C7 B2 C8 Ga 28.7(5)
B6 B2 C8 Ga -5.6(8)
B1 B2 C8 Ga -67.7(7)
B3 B2 C8 Ga -108.7(7)
C15 Ga C8 C7 -156.8(6)
N Ga C8 C7 -57.2(3)
B10 Ga C8 C7 81.9(4)
B9 Ga C8 C7 128.0(5)
B11 Ga C8 C7 31.8(3)
C15 Ga C8 B3 98.2(8)
N Ga C8 B3 -162.2(6)
B10 Ga C8 B3 -23.1(6)
B9 Ga C8 B3 23.0(6)
B11 Ga C8 B3 -73.2(6)
C15 Ga C8 B9 75.2(7)
N Ga C8 B9 174.8(4)
B10 Ga C8 B9 -46.1(5)
B11 Ga C8 B9 -96.2(4)
C15 Ga C8 B2 177.0(7)
N Ga C8 B2 -83.4(6)
B10 Ga C8 B2 55.7(6)
B9 Ga C8 B2 101.8(7)
B11 Ga C8 B2 5.6(6)
C7 C8 B9 B4 64.3(7)
B3 C8 B9 B4 -39.5(6)
B2 C8 B9 B4 -4.0(8)
Ga C8 B9 B4 118.6(6)
C7 C8 B9 B3 103.7(6)
B2 C8 B9 B3 35.4(6)
Ga C8 B9 B3 158.1(5)
C7 C8 B9 B10 3.0(6)
B3 C8 B9 B10 -100.8(6)
B2 C8 B9 B10 -65.3(7)
Ga C8 B9 B10 57.3(4)
C7 C8 B9 Ga -54.3(4)
B3 C8 B9 Ga -158.1(5)
B2 C8 B9 Ga -122.6(5)
B3 B4 B9 C8 39.1(6)
B5 B4 B9 C8 -61.9(8)
B10 B4 B9 C8 -100.1(6)
B1 B4 B9 C8 1.3(8)
B5 B4 B9 B3 -101.0(7)
B10 B4 B9 B3 -139.3(6)
B1 B4 B9 B3 -37.8(6)
B3 B4 B9 B10 139.3(6)
B5 B4 B9 B10 38.3(6)
B1 B4 B9 B10 101.4(7)
B3 B4 B9 Ga 123.2(7)
B5 B4 B9 Ga 22.2(9)
B10 B4 B9 Ga -16.1(6)
B1 B4 B9 Ga 85.3(8)
B4 B3 B9 C8 -133.4(6)
B2 B3 B9 C8 -32.2(6)
B1 B3 B9 C8 -95.3(7)
C8 B3 B9 B4 133.4(6)
B2 B3 B9 B4 101.2(7)
B1 B3 B9 B4 38.1(6)
C8 B3 B9 B10 97.5(6)
B4 B3 B9 B10 -35.9(6)
B2 B3 B9 B10 65.3(8)
B1 B3 B9 B10 2.1(8)
C8 B3 B9 Ga 29.4(7)
B4 B3 B9 Ga -104.0(8)
B2 B3 B9 Ga -2.8(11)
B1 B3 B9 Ga -66.0(10)
C15 Ga B9 C8 -140.1(5)
N Ga B9 C8 -5.7(5)
B10 Ga B9 C8 113.8(5)
B11 Ga B9 C8 69.9(4)
C15 Ga B9 B4 121.7(6)
N Ga B9 B4 -103.9(6)
B10 Ga B9 B4 15.6(5)
B11 Ga B9 B4 -28.3(6)
C8 Ga B9 B4 -98.2(7)
C15 Ga B9 B3 -165.2(8)
N Ga B9 B3 -30.8(9)
B10 Ga B9 B3 88.7(8)
B11 Ga B9 B3 44.8(8)
C8 Ga B9 B3 -25.1(7)
C15 Ga B9 B10 106.2(5)
N Ga B9 B10 -119.5(4)
B11 Ga B9 B10 -43.9(4)
C8 Ga B9 B10 -113.8(5)
B11 B5 B10 B4 -134.0(6)
B1 B5 B10 B4 -35.8(6)
B6 B5 B10 B4 -99.2(6)
B1 B5 B10 B11 98.2(6)
B4 B5 B10 B11 134.0(6)
B6 B5 B10 B11 34.8(6)
B11 B5 B10 B9 -96.1(5)
B1 B5 B10 B9 2.2(8)
B4 B5 B10 B9 37.9(6)
B6 B5 B10 B9 -61.3(8)
B11 B5 B10 Ga -19.8(6)
B1 B5 B10 Ga 78.4(9)
B4 B5 B10 Ga 114.2(8)
B6 B5 B10 Ga 14.9(10)
B3 B4 B10 B5 99.5(7)
B9 B4 B10 B5 137.0(6)
B1 B4 B10 B5 34.8(6)
B3 B4 B10 B11 59.5(8)
B5 B4 B10 B11 -39.9(5)
B9 B4 B10 B11 97.1(5)
B1 B4 B10 B11 -5.2(8)
B3 B4 B10 B9 -37.5(6)
B5 B4 B10 B9 -137.0(6)
B1 B4 B10 B9 -102.2(7)
B3 B4 B10 Ga -19.3(10)
B5 B4 B10 Ga -118.8(7)
B9 B4 B10 Ga 18.2(6)
B1 B4 B10 Ga -84.0(8)
C8 B9 B10 B5 57.8(7)
B4 B9 B10 B5 -38.2(6)
B3 B9 B10 B5 -2.6(7)
Ga B9 B10 B5 126.1(5)
C8 B9 B10 B4 96.0(6)
B3 B9 B10 B4 35.6(6)
Ga B9 B10 B4 164.3(5)
C8 B9 B10 B11 -3.9(6)
B4 B9 B10 B11 -100.0(6)
B3 B9 B10 B11 -64.4(6)
Ga B9 B10 B11 64.4(4)
C8 B9 B10 Ga -68.3(4)
B4 B9 B10 Ga -164.3(5)
B3 B9 B10 Ga -128.7(6)
C15 Ga B10 B5 158.3(7)
N Ga B10 B5 0.1(9)
B9 Ga B10 B5 -95.2(8)
B11 Ga B10 B5 17.9(6)
C8 Ga B10 B5 -56.2(7)
C15 Ga B10 B4 -123.3(7)
N Ga B10 B4 78.5(8)
B9 Ga B10 B4 -16.8(6)
B11 Ga B10 B4 96.3(7)
C8 Ga B10 B4 22.2(6)
C15 Ga B10 B11 140.4(5)
N Ga B10 B11 -17.8(5)
B9 Ga B10 B11 -113.1(5)
C8 Ga B10 B11 -74.1(4)
C15 Ga B10 B9 -106.6(5)
N Ga B10 B9 95.2(4)
B11 Ga B10 B9 113.1(5)
C8 Ga B10 B9 39.0(3)
C12 C7 B11 B5 168.4(5)
C8 C7 B11 B5 -64.3(6)
B6 C7 B11 B5 42.1(5)
B2 C7 B11 B5 6.4(7)
C12 C7 B11 B6 126.3(6)
C8 C7 B11 B6 -106.4(5)
B2 C7 B11 B6 -35.7(5)
C12 C7 B11 B10 -129.4(5)
C8 C7 B11 B10 -2.1(6)
B6 C7 B11 B10 104.3(5)
B2 C7 B11 B10 68.7(6)
C12 C7 B11 Ga -75.1(4)
C8 C7 B11 Ga 52.2(4)
B6 C7 B11 Ga 158.6(4)
B2 C7 B11 Ga 122.9(5)
B10 B5 B11 C7 100.7(5)
B1 B5 B11 C7 -3.8(7)
B4 B5 B11 C7 60.1(7)
B6 B5 B11 C7 -41.0(5)
B10 B5 B11 B6 141.7(6)
B1 B5 B11 B6 37.1(5)
B4 B5 B11 B6 101.1(6)
B1 B5 B11 B10 -104.5(7)
B4 B5 B11 B10 -40.6(6)
B6 B5 B11 B10 -141.7(6)
B10 B5 B11 Ga 15.9(5)
B1 B5 B11 Ga -88.6(6)
B4 B5 B11 Ga -24.7(7)
B6 B5 B11 Ga -125.8(5)
B2 B6 B11 C7 32.2(5)
B1 B6 B11 C7 95.4(5)
B5 B6 B11 C7 132.6(6)
C7 B6 B11 B5 -132.6(6)
B2 B6 B11 B5 -100.4(6)
B1 B6 B11 B5 -37.2(5)
C7 B6 B11 B10 -97.8(5)
B2 B6 B11 B10 -65.6(6)
B1 B6 B11 B10 -2.4(7)
B5 B6 B11 B10 34.8(5)
C7 B6 B11 Ga -29.1(6)
B2 B6 B11 Ga 3.1(8)
B1 B6 B11 Ga 66.3(7)
B5 B6 B11 Ga 103.5(7)
B5 B10 B11 C7 -98.3(5)
B4 B10 B11 C7 -58.0(6)
B9 B10 B11 C7 3.7(6)
Ga B10 B11 C7 65.6(4)
B4 B10 B11 B5 40.3(6)
B9 B10 B11 B5 102.0(6)
Ga B10 B11 B5 164.0(5)
B5 B10 B11 B6 -35.6(5)
B4 B10 B11 B6 4.7(7)
B9 B10 B11 B6 66.4(6)
Ga B10 B11 B6 128.4(5)
B5 B10 B11 Ga -164.0(5)
B4 B10 B11 Ga -123.7(6)
B9 B10 B11 Ga -62.0(4)
C15 Ga B11 C7 159.2(6)
N Ga B11 C7 49.3(3)
B10 Ga B11 C7 -117.0(5)
B9 Ga B11 C7 -71.8(4)
C8 Ga B11 C7 -29.7(3)
C15 Ga B11 B5 -99.5(7)
N Ga B11 B5 150.6(5)
B10 Ga B11 B5 -15.7(5)
B9 Ga B11 B5 29.5(5)
C8 Ga B11 B5 71.6(5)
C15 Ga B11 B6 -175.6(7)
N Ga B11 B6 74.5(6)
B10 Ga B11 B6 -91.8(7)
B9 Ga B11 B6 -46.6(6)
C8 Ga B11 B6 -4.5(6)
C15 Ga B11 B10 -83.8(7)
N Ga B11 B10 166.3(4)
B9 Ga B11 B10 45.2(4)
C8 Ga B11 B10 87.3(4)
C8 C7 C12 N -64.7(6)
B11 C7 C12 N 63.3(6)
B6 C7 C12 N 139.0(6)
B2 C7 C12 N -137.2(6)
C13 N C12 C7 117.4(6)
C14 N C12 C7 -121.9(5)
Ga N C12 C7 -4.8(5)
C57 C52 C53 C54 0.4(12)
C51 C52 C53 C54 -179.2(9)
C52 C53 C54 C55 -0.1(16)
C53 C54 C55 C56 0.1(16)
C54 C55 C56 C57 -0.4(15)
C55 C56 C57 C52 0.7(14)
C51 C52 C57 C56 178.9(8)
C53 C52 C57 C56 -0.7(11)
